data_4317985
loop_
_publ_author_name
'J. Jiang'
'M. J. Sarsfield'
'J. C. Renshaw'
'F. R. Livens'
'D. Collison'
'J. M. Charnock'
'M. Helliwell'
'H. Eccles'

_publ_section_title
;
 Synthesis and Characterization of Uranyl Compounds with Iminodiacetate
 and Oxydiacetate Displaying Variable Denticity
;
_journal_name_full 'Inorganic Chemistry'
_journal_page_first 2799
_journal_page_last 2806
_journal_paper_doi 10.1021/ic020121v
_journal_volume 41
_journal_year 2002
_chemical_formula_sum 'C12 H36 N4 O22 U2'
_chemical_formula_weight 1064.49
_space_group_IT_number 14
_symmetry_cell_setting monoclinic
_symmetry_Int_Tables_number 14
_symmetry_space_group_name_Hall '-P 2yab'
_symmetry_space_group_name_H-M 'P 1 21/a 1'
_cell_angle_alpha 90
_cell_angle_beta 112.24(6)
_cell_angle_gamma 90
_cell_formula_units_Z 2
_cell_length_a 7.955(9)
_cell_length_b 24.050(8)
_cell_length_c 8.223(6)
_cell_measurement_reflns_used 25
_cell_measurement_temperature 296.2
_cell_measurement_theta_max 16.4
_cell_measurement_theta_min 13.9
_cell_volume 1456(2)
_computing_cell_refinement 'MSC/AFC Diffractometer Control'
_computing_data_collection 'MSC/AFC Diffractometer Control'
_computing_data_reduction 'teXsan (MSC, 1995)'
_computing_publication_material 'teXsan (MSC, 1995)'
_computing_structure_refinement 'teXsan (MSC, 1995)'
_computing_structure_solution
;
'DIRDIF92 PATTY (Beurskens, 1992)
;
_diffrn_ambient_temperature 296.2
_diffrn_measurement_device 'Rigaku AFC6S'
_diffrn_measurement_method \w-2\q
_diffrn_orient_matrix_UB_11 -0.05844
_diffrn_orient_matrix_UB_12 -0.01329
_diffrn_orient_matrix_UB_13 0.08128
_diffrn_orient_matrix_UB_21 0.03290
_diffrn_orient_matrix_UB_22 -0.03916
_diffrn_orient_matrix_UB_23 -0.01629
_diffrn_orient_matrix_UB_31 0.11809
_diffrn_orient_matrix_UB_32 0.00434
_diffrn_orient_matrix_UB_33 0.10193
_diffrn_radiation_detector 'scintillation counter'
_diffrn_radiation_monochromator graphite
_diffrn_radiation_source 'Rigaku rotating anode'
_diffrn_radiation_type 'Mo K\a'
_diffrn_radiation_wavelength 0.7107
_diffrn_reflns_av_R_equivalents 0.11875
_diffrn_reflns_av_sigmaI/netI 0.060
_diffrn_reflns_limit_h_max 9
_diffrn_reflns_limit_h_min 0
_diffrn_reflns_limit_k_max 28
_diffrn_reflns_limit_k_min 0
_diffrn_reflns_limit_l_max 9
_diffrn_reflns_limit_l_min -9
_diffrn_reflns_number 2852
_diffrn_reflns_reduction_process 'Lp corrections applied'
_diffrn_reflns_theta_max 25.03
_diffrn_reflns_theta_min 0.85
_diffrn_standards_decay_% -4.10
_diffrn_standards_interval_count 150
_diffrn_standards_number 3
_exptl_absorpt_coefficient_mu 11.205
_exptl_absorpt_correction_T_max 1.000
_exptl_absorpt_correction_T_min 0.672
_exptl_absorpt_correction_type
;
\y scans (North,Phillips & Matthews, 1968)
;
_exptl_crystal_colour yellow
_exptl_crystal_density_diffrn 2.428
_exptl_crystal_density_meas ?
_exptl_crystal_description plate
_exptl_crystal_F_000 992.00
_exptl_crystal_size_max 0.25
_exptl_crystal_size_mid 0.20
_exptl_crystal_size_min 0.15
_refine_diff_density_max 1.60
_refine_diff_density_min -1.54
_refine_ls_extinction_coef 0.00000008(2)
_refine_ls_extinction_expression 'equ(3) Acta Cryst.(1968) A24, p213.'
_refine_ls_extinction_method 'Zachariasen (1967)'
_refine_ls_goodness_of_fit_all 2.155
_refine_ls_goodness_of_fit_obs 2.023
_refine_ls_hydrogen_treatment noref
_refine_ls_matrix_type full
_refine_ls_number_constraints 0
_refine_ls_number_parameters 182
_refine_ls_number_reflns 1900
_refine_ls_number_restraints 0
_refine_ls_R_factor_all 0.1093
_refine_ls_R_factor_obs 0.0417
_refine_ls_shift/esd_max 0.0000
_refine_ls_shift/esd_mean 0.0000
_refine_ls_structure_factor_coef F
_refine_ls_weighting_details 'w = 1/[\s^2^(Fo) + 0.00002|Fo|^2^]'
_refine_ls_weighting_scheme calc
_refine_ls_wR_factor_all 0.0431
_refine_ls_wR_factor_obs 0.0344
_reflns_number_observed 1900
_reflns_number_total 2659
_reflns_observed_criterion >2.00\s(I)
_cod_data_source_file ic020121v_1.cif
_cod_data_source_block C12H36N4O22U2
_cod_depositor_comments
;
 Correcting the data name order in the GEOM_TORSION loop.

 Antanas Vaitkus,
 2018-08-08

The following automatic conversions were performed:

'_exptl_crystal_density_meas' value 'not measured' was changed to '?'
- the value is perceived as not measured.

Automatic conversion script
Id: cif_fix_values 3008 2015-01-20 13:52:24Z robertas 

The following automatic conversions were performed:

'_refine_ls_weighting_scheme' value 'w = 1/[\s^2^(Fo) +
0.00002|Fo|^2^]' was changed to 'calc'. New tag
'_refine_ls_weighting_details' was created. The value of the new tag
was set to 'w = 1/[\s^2^(Fo) + 0.00002|Fo|^2^]'.

Automatic conversion script
Id: cif_fix_values 3143 2015-03-26 13:38:13Z robertas 

The following automatic conversions were performed:
data name '_geom_bond_atom_site_label_D' replaced with
'_geom_hbond_atom_site_label_D' as specified in the replacement file
'/home/antanas/src/cod-tools/trunk/data/replacement-values/replacement_tags.lst'.

data
name '_geom_bond_atom_site_label_H' replaced with
'_geom_hbond_atom_site_label_H' as specified in the replacement file
'/home/antanas/src/cod-tools/trunk/data/replacement-values/replacement_tags.lst'.

data
name '_geom_contact_atom_site_label_a' replaced with
'_geom_hbond_atom_site_label_A' as specified in the replacement file
'/home/antanas/src/cod-tools/trunk/data/replacement-values/replacement_tags.lst'.

data
name '_geom_bond_distance_DH' replaced with '_geom_hbond_distance_DH'
as specified in the replacement file
'/home/antanas/src/cod-tools/trunk/data/replacement-values/replacement_tags.lst'.

data
name '_geom_contact_distance_HA' replaced with
'_geom_hbond_distance_HA' as specified in the replacement file
'/home/antanas/src/cod-tools/trunk/data/replacement-values/replacement_tags.lst'.

data
name '_geom_contact_distance_DA' replaced with
'_geom_hbond_distance_DA' as specified in the replacement file
'/home/antanas/src/cod-tools/trunk/data/replacement-values/replacement_tags.lst'.

data
name '_geom_angle_DHA' replaced with '_geom_hbond_angle_DHA' as
specified in the replacement file
'/home/antanas/src/cod-tools/trunk/data/replacement-values/replacement_tags.lst'.

data
name '_geom_contact_site_symmetry_A' replaced with
'_geom_hbond_site_symmetry_A' as specified in the replacement file
'/home/antanas/src/cod-tools/trunk/data/replacement-values/replacement_tags.lst'.

Automatic conversion script
Id: cif_correct_tags 5005 2017-03-03 11:38:54Z antanas 
;
_cod_original_cell_volume 1456(1)
_cod_original_sg_symbol_H-M 'P 21/a     '
_cod_original_formula_sum 'C12 H36 N4 O22 U2 '
_cod_database_code 4317985

loop_
_symmetry_equiv_pos_as_xyz
'   +x,   +y,   +z'
'1/2-x,1/2+y,   -z'
'   -x,   -y,   -z'
'1/2+x,1/2-y,   +z'

loop_
_atom_site_aniso_label
_atom_site_aniso_U_11
_atom_site_aniso_U_22
_atom_site_aniso_U_33
_atom_site_aniso_U_12
_atom_site_aniso_U_13
_atom_site_aniso_U_23
U(1) 0.0239(3) 0.0188(3) 0.0209(2) -0.0019(3) 0.0066(2) 0.0028(3)
O(1) 0.029(5) 0.024(5) 0.052(6) -0.002(5) 0.012(4) 0.016(5)
O(2) 0.018(5) 0.039(6) 0.061(7) 0.000(5) 0.007(5) -0.001(5)
O(4) 0.032(6) 0.036(6) 0.056(7) 0.015(5) 0.004(5) 0.015(5)
O(5) 0.024(5) 0.038(6) 0.045(6) -0.003(5) 0.006(5) 0.016(5)
O(6) 0.020(5) 0.025(5) 0.020(5) -0.008(4) 0.003(4) -0.002(4)
O(7) 0.039(5) 0.022(5) 0.028(5) 0.002(4) 0.008(4) 0.000(4)
O(8) 0.039(6) 0.039(6) 0.027(5) 0.000(5) 0.014(4) 0.001(5)
N(1) 0.029(6) 0.023(7) 0.050(7) 0.008(5) 0.017(6) 0.022(6)
C(1) 0.036(9) 0.035(9) 0.025(8) 0.003(7) 0.014(7) -0.002(7)
C(2) 0.025(8) 0.015(8) 0.07(1) 0.000(6) 0.022(7) -0.006(7)
C(3) 0.050(10) 0.031(9) 0.040(9) 0.003(8) 0.011(7) 0.008(7)
C(4) 0.029(8) 0.037(9) 0.034(8) 0.004(7) 0.012(7) -0.012(7)
O(9) 0.039(6) 0.032(6) 0.066(7) 0.005(5) 0.017(5) 0.002(6)
O(10) 0.10(1) 0.036(8) 0.14(1) 0.013(7) -0.017(9) 0.023(8)
O(11) 0.044(6) 0.045(7) 0.082(8) 0.019(5) 0.021(6) 0.019(6)
O(12) 0.11(1) 0.09(1) 0.058(8) -0.005(8) 0.020(8) -0.009(7)
N(2) 0.043(7) 0.033(8) 0.023(6) 0.004(6) -0.007(5) -0.014(5)
C(5) 0.046(9) 0.037(8) 0.021(7) 0.010(8) 0.007(6) -0.002(7)
C(6) 0.044(9) 0.031(9) 0.033(8) -0.007(7) 0.012(7) -0.006(7)

loop_
_atom_site_label
_atom_site_fract_x
_atom_site_fract_y
_atom_site_fract_z
_atom_site_U_iso_or_equiv
_atom_site_occupancy
_atom_site_refinement_flags
_atom_site_thermal_displace_type
_atom_site_calc_flag
_atom_site_calc_attached_atom
U(1) 0.07018(6) 0.06102(2) 0.38803(6) 0.0218(1) 1.000 . Uani d ?
O(1) 0.384(1) 0.0644(4) 0.453(1) 0.036(3) 1.000 . Uani d ?
O(2) 0.645(1) 0.1066(4) 0.502(1) 0.042(3) 1.000 . Uani d ?
O(4) -0.267(1) 0.1990(4) 0.069(1) 0.045(3) 1.000 . Uani d ?
O(5) -0.159(1) 0.1203(4) 0.209(1) 0.038(3) 1.000 . Uani d ?
O(6) -0.1808(10) 0.0171(3) 0.4193(9) 0.023(2) 1.000 . Uani d ?
O(7) 0.101(1) 0.1033(3) 0.575(1) 0.031(3) 1.000 . Uani d ?
O(8) 0.042(1) 0.0189(4) 0.201(1) 0.034(3) 1.000 . Uani d ?
N(1) 0.184(1) 0.1447(4) 0.261(1) 0.034(3) 1.000 . Uani d ?
C(1) 0.477(2) 0.1057(6) 0.447(2) 0.032(4) 1.000 . Uani d ?
C(2) 0.372(2) 0.1582(5) 0.370(2) 0.035(4) 1.000 . Uani d ?
C(3) 0.054(2) 0.1912(6) 0.223(2) 0.042(5) 1.000 . Uani d ?
C(4) -0.140(2) 0.1685(6) 0.158(2) 0.034(4) 1.000 . Uani d ?
H(2b) 0.3742 0.1819 0.4645 0.043 1.000 . Uiso c ?
H(2a) 0.4284 0.1767 0.3027 0.043 1.000 . Uiso c ?
H(3b) 0.0666 0.2143 0.1341 0.050 1.000 . Uiso c ?
H(3a) 0.0765 0.2125 0.3261 0.050 1.000 . Uiso c ?
O(9) -0.327(1) 0.2619(4) -0.232(1) 0.047(3) 1.000 . Uani d ?
H(9) -0.2349 0.2434 -0.2643 0.038 1.000 . Uiso c ?
O(10) -0.104(2) 0.3475(5) -0.064(2) 0.111(5) 1.000 . Uani d ?
H(10a) -0.0776 0.3152 0.0085 0.038 1.000 . Uiso c ?
H(10b) -0.0597 0.3475 -0.1623 0.038 1.000 . Uiso c ?
O(11) 0.812(1) 0.2112(4) 0.551(1) 0.058(4) 1.000 . Uani d ?
H(11) 0.9299 0.2057 0.5420 0.038 1.000 . Uiso c ?
O(12) -0.012(2) 0.1124(5) -0.116(1) 0.089(5) 1.000 . Uani d ?
N(2) -0.101(1) 0.4566(4) -0.112(1) 0.038(3) 1.000 . Uani d ?
C(5) 0.084(2) 0.4711(5) -0.107(2) 0.037(4) 1.000 . Uani d ?
C(6) 0.124(2) 0.5318(6) -0.052(2) 0.037(4) 1.000 . Uani d ?
H(1a) -0.1889 0.4766 -0.2040 0.049 1.000 . Uiso c ?
H(1b) -0.1192 0.4175 -0.1355 0.049 1.000 . Uiso c ?
H(5a) 0.1719 0.4479 -0.0262 0.044 1.000 . Uiso c ?
H(5b) 0.0861 0.4664 -0.2211 0.044 1.000 . Uiso c ?
H(6a) 0.0454 0.5551 -0.1408 0.045 1.000 . Uiso c ?
H(6b) 0.2469 0.5397 -0.0354 0.045 1.000 . Uiso c ?

loop_
_atom_type_symbol
_atom_type_oxidation_number
_atom_type_number_in_cell
_atom_type_scat_dispersion_real
_atom_type_scat_dispersion_imag
_atom_type_scat_source
C 0 24 0.003 0.002
;International Tables for Crystallography
(1992, Vol. C, Tables 4.2.6.8 and 6.1.1.1)
;
H 0 72 0.000 0.000
;International Tables for Crystallography
(1992, Vol. C, Table 6.1.1.2)
;
N 0 8 0.006 0.003
;International Tables for Crystallography
(1992, Vol. C, Tables 4.2.6.8 and 6.1.1.1)
;
O 0 44 0.011 0.006
;International Tables for Crystallography
(1992, Vol. C, Tables 4.2.6.8 and 6.1.1.1)
;
U 0 4 -9.677 9.665
;International Tables for Crystallography
(1992, Vol. C, Tables 4.2.6.8 and 6.1.1.1)
;

loop_
_geom_angle_atom_site_label_1
_geom_angle_atom_site_label_2
_geom_angle_atom_site_label_3
_geom_angle
_geom_angle_site_symmetry_1
_geom_angle_site_symmetry_2
_geom_angle_site_symmetry_3
_geom_angle_publ_flag
O(1) U(1) O(5) 129.0(3) . . . yes
O(1) U(1) O(6) 149.6(3) . . . yes
O(1) U(1) O(6) 77.6(3) . . 3_556 yes
O(1) U(1) O(7) 89.9(3) . . . yes
O(1) U(1) O(8) 89.6(3) . . . yes
O(1) U(1) N(1) 63.8(3) . . . yes
O(5) U(1) O(6) 81.5(3) . . . yes
O(5) U(1) O(6) 153.5(3) . . 3_556 yes
O(5) U(1) O(7) 90.8(3) . . . yes
O(5) U(1) O(8) 89.4(3) . . . yes
O(5) U(1) N(1) 65.3(3) . . . yes
O(6) U(1) O(6) 72.0(3) . . 3_556 yes
O(6) U(1) O(7) 90.4(3) . . . yes
O(6) U(1) O(8) 90.2(3) . . . yes
O(6) U(1) N(1) 146.6(3) . . . yes
O(6) U(1) O(7) 88.9(3) 3_556 . . yes
O(6) U(1) O(8) 91.1(3) 3_556 . . yes
O(6) U(1) N(1) 141.2(3) 3_556 . . yes
O(7) U(1) O(8) 179.5(4) . . . yes
O(7) U(1) N(1) 87.1(4) . . . yes
O(8) U(1) N(1) 92.5(4) . . . yes
U(1) O(1) C(1) 127.9(8) . . . yes
U(1) O(5) C(4) 127.2(8) . . . yes
U(1) O(6) U(1) 108.0(3) . . 3_556 yes
U(1) N(1) C(2) 111.0(8) . . . yes
U(1) N(1) C(3) 110.5(8) . . . yes
C(2) N(1) C(3) 115(1) . . . yes
O(1) C(1) O(2) 125(1) . . . yes
O(1) C(1) C(2) 115(1) . . . yes
O(2) C(1) C(2) 119(1) . . . yes
N(1) C(2) C(1) 110(1) . . . yes
N(1) C(2) H(2b) 109.3 . . . no
N(1) C(2) H(2a) 110.1 . . . no
C(1) C(2) H(2b) 108.8 . . . no
C(1) C(2) H(2a) 109.2 . . . no
H(2b) C(2) H(2a) 109.1 . . . no
N(1) C(3) C(4) 109(1) . . . yes
N(1) C(3) H(3b) 109.6 . . . no
N(1) C(3) H(3a) 109.7 . . . no
C(4) C(3) H(3b) 109.2 . . . no
C(4) C(3) H(3a) 109.2 . . . no
H(3b) C(3) H(3a) 109.4 . . . no
O(4) C(4) O(5) 124(1) . . . yes
O(4) C(4) C(3) 119(1) . . . yes
O(5) C(4) C(3) 116(1) . . . yes
H(10a) O(10) H(10b) 116.2 . . . no
C(5) N(2) C(6) 113.4(10) . . 3_565 yes
C(5) N(2) H(1a) 108.8 . . . no
C(5) N(2) H(1b) 107.7 . . . no
C(6) N(2) H(1a) 109.2 3_565 . . no
C(6) N(2) H(1b) 108.2 3_565 . . no
H(1a) N(2) H(1b) 109.4 . . . no
N(2) C(5) C(6) 109(1) . . . yes
N(2) C(5) H(5a) 109.7 . . . no
N(2) C(5) H(5b) 109.2 . . . no
C(6) C(5) H(5a) 109.8 . . . no
C(6) C(5) H(5b) 109.1 . . . no
H(5a) C(5) H(5b) 109.9 . . . no
N(2) C(6) C(5) 111(1) 3_565 . . yes
N(2) C(6) H(6a) 108.6 3_565 . . no
N(2) C(6) H(6b) 108.0 3_565 . . no
C(5) C(6) H(6a) 109.4 . . . no
C(5) C(6) H(6b) 108.9 . . . no
H(6a) C(6) H(6b) 109.9 . . . no

loop_
_geom_bond_atom_site_label_1
_geom_bond_atom_site_label_2
_geom_bond_distance
_geom_bond_site_symmetry_1
_geom_bond_site_symmetry_2
_geom_bond_publ_flag
U(1) O(1) 2.348(8) . . yes
U(1) O(5) 2.341(9) . . yes
U(1) O(6) 2.358(8) . . yes
U(1) O(6) 2.399(8) . 3_556 yes
U(1) O(7) 1.781(8) . . yes
U(1) O(8) 1.781(8) . . yes
U(1) N(1) 2.585(10) . . yes
O(1) C(1) 1.25(1) . . yes
O(2) C(1) 1.24(1) . . yes
O(4) C(4) 1.24(1) . . yes
O(5) C(4) 1.26(1) . . yes
N(1) C(2) 1.46(1) . . yes
N(1) C(3) 1.48(2) . . yes
C(1) C(2) 1.51(2) . . yes
C(2) H(2b) 0.96 . . no
C(2) H(2a) 0.95 . . no
C(3) C(4) 1.53(2) . . yes
C(3) H(3b) 0.95 . . no
C(3) H(3a) 0.95 . . no
O(9) H(9) 0.98 . . no
O(10) H(10a) 0.95 . . no
O(10) H(10b) 1.00 . . no
O(11) H(11) 0.98 . . no
N(2) C(5) 1.50(2) . . yes
N(2) C(6) 1.46(2) . 3_565 yes
N(2) H(1a) 0.94 . . no
N(2) H(1b) 0.96 . . no
C(5) C(6) 1.52(2) . . yes
C(5) H(5a) 0.95 . . no
C(5) H(5b) 0.95 . . no
C(6) H(6a) 0.95 . . no
C(6) H(6b) 0.95 . . no

loop_
_geom_contact_atom_site_label_1
_geom_contact_atom_site_label_2
_geom_contact_distance
_geom_contact_site_symmetry_1
_geom_contact_site_symmetry_2
_geom_contact_publ_flag
O(1) C(6) 3.36(2) . 2_545 no
O(1) C(5) 3.46(2) . 4_556 no
O(1) O(1) 3.54(2) . 3_656 no
O(1) N(2) 3.57(1) . 4_556 no
O(2) O(6) 2.78(1) . 1_655 no
O(2) O(11) 2.80(1) . . no
O(2) O(12) 3.29(1) . 1_656 no
O(2) O(5) 3.35(1) . 1_655 no
O(2) O(7) 3.45(1) . 1_655 no
O(4) O(10) 2.72(1) . 4_455 no
O(4) O(9) 2.79(1) . . no
O(4) C(3) 3.45(2) . 4_455 no
O(5) O(12) 3.31(2) . . no
O(5) C(5) 3.43(2) . 4_455 no
O(5) O(10) 3.49(1) . 4_455 no
O(6) N(2) 2.86(1) . 2_445 no
O(6) C(5) 3.44(2) . 2_445 no
O(6) C(1) 3.53(2) . 1_455 no
O(7) O(12) 3.01(1) . 1_556 no
O(7) N(2) 3.11(1) . 4_556 no
O(7) O(10) 3.24(1) . 4_556 no
O(7) O(11) 3.42(1) . 1_455 no
O(7) O(9) 3.56(1) . 4_556 no
O(8) O(12) 3.22(2) . 3 no
O(8) O(8) 3.25(2) . 3 no
O(8) C(6) 3.33(2) . 2_545 no
O(8) O(12) 3.35(1) . . no
O(8) C(6) 3.41(2) . 4_455 no
O(8) C(5) 3.54(2) . 2_545 no
O(8) C(5) 3.57(2) . 4_455 no
N(1) O(12) 3.00(2) . . no
C(1) C(6) 3.52(2) . 2_545 no
C(1) O(11) 3.54(2) . . no
C(2) O(11) 3.48(2) . . no
C(2) O(11) 3.58(2) . 4_455 no
C(3) O(12) 3.25(2) . . no
C(3) O(11) 3.58(2) . 4_455 no
C(4) O(12) 3.11(2) . . no
C(4) O(10) 3.47(2) . 4_455 no
C(4) O(11) 3.55(2) . 1_455 no
O(9) O(11) 2.71(1) . 1_454 no
O(9) O(10) 2.73(1) . . no
O(9) O(11) 2.82(1) . 4_354 no
O(10) N(2) 2.65(2) . . no
O(10) C(6) 3.08(2) . 3_565 no
O(10) O(12) 3.26(2) . 4_455 no
O(10) C(5) 3.41(2) . . no
O(11) O(12) 3.49(1) . 1_656 no
O(12) C(6) 3.46(2) . 2_545 no

loop_
_geom_hbond_atom_site_label_D
_geom_hbond_atom_site_label_H
_geom_hbond_atom_site_label_A
_geom_hbond_distance_DH
_geom_hbond_distance_HA
_geom_hbond_distance_DA
_geom_hbond_angle_DHA
_geom_hbond_site_symmetry_A
N(2) H(1a) O(6) 0.94 1.94 2.86(1) 164.5 2_455

loop_
_geom_torsion_atom_site_label_1
_geom_torsion_atom_site_label_2
_geom_torsion_atom_site_label_3
_geom_torsion_atom_site_label_4
_geom_torsion_site_symmetry_1
_geom_torsion_site_symmetry_2
_geom_torsion_site_symmetry_3
_geom_torsion_site_symmetry_4
_geom_torsion
_geom_torsion_publ_flag
U(1) O(1) C(1) O(2) . . . . 171.0(9) no
U(1) O(1) C(1) C(2) . . . . -7(1) no
U(1) O(5) C(4) O(4) . . . . -176.9(9) no
U(1) O(5) C(4) C(3) . . . . -1(1) no
U(1) O(6) U(1) O(1) . . 3_556 3_556 179.1(4) no
U(1) O(6) U(1) O(5) . . 3_556 3_556 -1.2(8) no
U(1) O(6) U(1) O(6) . . 3_556 3_556 0.0000 no
U(1) O(6) U(1) O(7) . . 3_556 3_556 -90.7(4) no
U(1) O(6) U(1) O(8) . . 3_556 3_556 89.8(4) no
U(1) O(6) U(1) N(1) . . 3_556 3_556 -174.8(4) no
U(1) O(6) U(1) O(1) . 3_556 3_556 3_556 -1.7(7) no
U(1) O(6) U(1) O(5) . 3_556 3_556 3_556 179.5(4) no
U(1) O(6) U(1) O(6) . 3_556 3_556 . 0.0000 no
U(1) O(6) U(1) O(7) . 3_556 3_556 3_556 88.7(4) no
U(1) O(6) U(1) O(8) . 3_556 3_556 3_556 -91.1(4) no
U(1) O(6) U(1) N(1) . 3_556 3_556 3_556 174.1(5) no
U(1) N(1) C(2) C(1) . . . . 34(1) no
U(1) N(1) C(3) C(4) . . . . -35(1) no
O(1) U(1) O(5) C(4) . . . . -18(1) no
O(1) U(1) N(1) C(2) . . . . -27.6(7) no
O(1) U(1) N(1) C(3) . . . . -157.7(9) no
O(1) C(1) C(2) N(1) . . . . -20(1) no
O(2) C(1) C(2) N(1) . . . . 160(1) no
O(4) C(4) C(3) N(1) . . . . -157(1) no
O(5) U(1) O(1) C(1) . . . . 24(1) no
O(5) U(1) N(1) C(2) . . . . 155.9(9) no
O(5) U(1) N(1) C(3) . . . . 25.8(8) no
O(5) C(4) C(3) N(1) . . . . 26(1) no
O(6) U(1) O(1) C(1) . . . . -157.4(9) no
O(6) U(1) O(5) C(4) . . . . 162(1) no
O(6) U(1) O(6) U(1) . . 3_556 3_556 0.0000 no
O(6) U(1) N(1) C(2) . . . . 150.0(7) no
O(6) U(1) N(1) C(3) . . . . 19(1) no
O(6) U(1) O(1) C(1) . 3_556 3_556 3_556 155(1) no
O(6) U(1) O(5) C(4) . 3_556 3_556 3_556 -161.6(9) no
O(6) U(1) O(6) U(1) . 3_556 3_556 . 0.0000 no
O(7) U(1) O(1) C(1) . . . . -66(1) no
O(7) U(1) O(5) C(4) . . . . 72(1) no
O(7) U(1) N(1) C(2) . . . . 63.7(8) no
O(7) U(1) N(1) C(3) . . . . -66.4(8) no
O(8) U(1) O(1) C(1) . . . . 112(1) no
O(8) U(1) O(5) C(4) . . . . -107(1) no
O(8) U(1) N(1) C(2) . . . . -115.9(8) no
O(8) U(1) N(1) C(3) . . . . 114.0(8) no
N(1) U(1) O(1) C(1) . . . . 20.0(10) no
N(1) U(1) O(5) C(4) . . . . -14(1) no
C(1) C(2) N(1) C(3) . . . . 161(1) no
C(2) N(1) C(3) C(4) . . . . -162(1) no
